data_7061577
loop_
_publ_author_name
'Tripathi, Abhishek'
'Deka, Rajesh'
'Butcher, Ray J.'
'Turner, David R.'
'Deacon, Glen B.'
'Singh, Harkesh B.'

_publ_section_title
;
 Exploring the reactivity of L-tellurocystine, Te-protected
 tellurocysteine conjugates and diorganodiselenides towards hydrogen
 peroxide: synthesis and molecular structure analysis
;
_journal_issue 22
_journal_name_full 'New Journal of Chemistry'
_journal_page_first 10550
_journal_page_last 10559
_journal_paper_doi 10.1039/D2NJ00997H
_journal_volume 46
_journal_year 2022
_chemical_absolute_configuration ad
_chemical_formula_moiety 'C3 H6 Br3 N O2 Te, 2(H2 O)'
_chemical_formula_sum 'C3 H10 Br3 N O4 Te'
_chemical_formula_weight 491.45
_space_group_crystal_system orthorhombic
_space_group_IT_number 19
_space_group_name_Hall 'P 2ac 2ab'
_space_group_name_H-M_alt 'P 21 21 21'
_atom_sites_solution_hydrogens mixed
_atom_sites_solution_primary dual
_audit_creation_date 2021-02-02
_audit_creation_method
;
Olex2 1.3
(compiled 2020.07.31 svn.rc2a77460 for OlexSys, GUI svn.r6145)
;
_audit_update_record
;
2021-09-28 deposited with the CCDC.	2022-03-28 downloaded from the CCDC.
;
_cell_angle_alpha 90
_cell_angle_beta 90
_cell_angle_gamma 90
_cell_formula_units_Z 4
_cell_length_a 5.85996(15)
_cell_length_b 9.5789(3)
_cell_length_c 20.0889(5)
_cell_measurement_reflns_used 7451
_cell_measurement_temperature 123.00(10)
_cell_measurement_theta_max 32.1010
_cell_measurement_theta_min 3.6120
_cell_volume 1127.63(5)
_computing_cell_refinement 'CrysAlisPro 1.171.40.53 (Rigaku OD, 2019)'
_computing_data_collection 'CrysAlisPro 1.171.40.53 (Rigaku OD, 2019)'
_computing_data_reduction 'CrysAlisPro 1.171.40.53 (Rigaku OD, 2019)'
_computing_molecular_graphics 'Olex2 1.3 (Dolomanov et al., 2009)'
_computing_publication_material 'Olex2 1.3 (Dolomanov et al., 2009)'
_computing_structure_refinement 'SHELXL 2018/3 (Sheldrick, 2015)'
_computing_structure_solution 'SHELXT  (Sheldrick, 2015)'
_diffrn_ambient_environment N~2~
_diffrn_ambient_temperature 123.00(10)
_diffrn_detector 'CCD plate'
_diffrn_detector_area_resol_mean 10.0000
_diffrn_detector_type HyPix
_diffrn_measured_fraction_theta_full 0.998
_diffrn_measured_fraction_theta_max 0.850
_diffrn_measurement_details
;
List of Runs (angles in degrees, time in seconds):

  # Type    Start    End  Width  t~exp~   \w     \q     \k     \f   Frames
#--------------------------------------------------------------------------
  1  \w     -5.00  38.00   0.50    1.00    --    7.87  53.00  74.00   86
  2  \w    -25.00  56.00   0.50    1.00    --   -8.65  67.00-104.00  162
  3  \w    -17.00  24.00   0.50    1.00    --   -8.65 -99.00 -90.00   82
  4  \w    -72.00   0.00   0.50    1.00    --   -8.65 -57.00 150.00  144
  5  \w    -21.00  21.00   0.50    1.00    --   -8.65 -99.00  60.00   84
;
_diffrn_measurement_device 'four-circle diffractometer'
_diffrn_measurement_device_type 'XtaLAB Synergy, Dualflex, HyPix'
_diffrn_measurement_method '\w scans'
_diffrn_orient_matrix_type 'CrysAlisPro convention (1999,Acta A55,543-557)'
_diffrn_orient_matrix_UB_11 -0.0775417000
_diffrn_orient_matrix_UB_12 0.0082720000
_diffrn_orient_matrix_UB_13 0.0268276000
_diffrn_orient_matrix_UB_21 -0.0033150000
_diffrn_orient_matrix_UB_22 -0.0734655000
_diffrn_orient_matrix_UB_23 0.0043316000
_diffrn_orient_matrix_UB_31 0.0929101000
_diffrn_orient_matrix_UB_32 0.0042880000
_diffrn_orient_matrix_UB_33 0.0225295000
_diffrn_radiation_monochromator mirror
_diffrn_radiation_probe x-ray
_diffrn_radiation_type 'Mo K\a'
_diffrn_radiation_wavelength 0.71073
_diffrn_reflns_av_R_equivalents 0.0359
_diffrn_reflns_av_unetI/netI 0.0384
_diffrn_reflns_Laue_measured_fraction_full 0.998
_diffrn_reflns_Laue_measured_fraction_max 0.850
_diffrn_reflns_limit_h_max 7
_diffrn_reflns_limit_h_min -7
_diffrn_reflns_limit_k_max 12
_diffrn_reflns_limit_k_min -10
_diffrn_reflns_limit_l_max 24
_diffrn_reflns_limit_l_min -27
_diffrn_reflns_number 10892
_diffrn_reflns_point_group_measured_fraction_full 0.998
_diffrn_reflns_point_group_measured_fraction_max 0.823
_diffrn_reflns_theta_full 25.242
_diffrn_reflns_theta_max 31.852
_diffrn_reflns_theta_min 3.622
_diffrn_source 'micro-focus sealed X-ray tube'
_diffrn_source_type 'PhotonJet (Mo) X-ray Source'
_exptl_absorpt_coefficient_mu 13.249
_exptl_absorpt_correction_T_max 1.00000
_exptl_absorpt_correction_T_min 0.51398
_exptl_absorpt_correction_type multi-scan
_exptl_absorpt_process_details
;
CrysAlisPro 1.171.40.53 (Rigaku Oxford Diffraction, 2019)
Empirical absorption correction using spherical harmonics,
 implemented in SCALE3 ABSPACK scaling algorithm.
;
_exptl_crystal_colour yellow
_exptl_crystal_colour_primary yellow
_exptl_crystal_density_diffrn 2.895
_exptl_crystal_description block
_exptl_crystal_F_000 896
_exptl_crystal_size_max 0.2
_exptl_crystal_size_mid 0.1
_exptl_crystal_size_min 0.1
_refine_diff_density_max 0.952
_refine_diff_density_min -1.038
_refine_diff_density_rms 0.146
_refine_ls_abs_structure_details
;
 Flack x determined using 1158 quotients [(I+)-(I-)]/[(I+)+(I-)]
 (Parsons, Flack and Wagner, Acta Cryst. B69 (2013) 249-259).
;
_refine_ls_abs_structure_Flack 0.016(6)
_refine_ls_extinction_coef 0.0022(2)
_refine_ls_extinction_expression Fc^*^=kFc[1+0.001xFc^2^\l^3^/sin(2\q)]^-1/4^
_refine_ls_extinction_method 'SHELXL-2018/3 (Sheldrick 2018)'
_refine_ls_goodness_of_fit_ref 1.004
_refine_ls_hydrogen_treatment mixed
_refine_ls_matrix_type full
_refine_ls_number_parameters 123
_refine_ls_number_reflns 3186
_refine_ls_number_restraints 6
_refine_ls_restrained_S_all 1.003
_refine_ls_R_factor_all 0.0245
_refine_ls_R_factor_gt 0.0222
_refine_ls_shift/su_max 0.001
_refine_ls_shift/su_mean 0.000
_refine_ls_structure_factor_coef Fsqd
_refine_ls_weighting_details 'w=1/[\s^2^(Fo^2^)+(0.0174P)^2^] where P=(Fo^2^+2Fc^2^)/3'
_refine_ls_weighting_scheme calc
_refine_ls_wR_factor_gt 0.0429
_refine_ls_wR_factor_ref 0.0433
_reflns_Friedel_coverage 0.672
_reflns_Friedel_fraction_full 0.999
_reflns_Friedel_fraction_max 0.785
_reflns_number_gt 3014
_reflns_number_total 3186
_reflns_threshold_expression 'I > 2\s(I)'
_cod_data_source_file d2nj00997h2.cif
_cod_data_source_block at-te-3br
_cod_original_cell_volume 1127.62(5)
_cod_database_code 7061577
_shelx_shelxl_version_number 2018/3
_chemical_oxdiff_formula CHNOTeBr
_shelx_space_group_comment
;
The symmetry employed for this shelxl refinement is uniquely defined
by the following loop, which should always be used as a source of
symmetry information in preference to the above space-group names.
They are only intended as comments.
;
_shelx_estimated_absorpt_t_max 0.351
_shelx_estimated_absorpt_t_min 0.177
_reflns_odcompleteness_completeness 99.63
_reflns_odcompleteness_iscentric 1
_reflns_odcompleteness_theta 27.82
_olex2_refinement_description
;
1. Fixed Uiso
 At 1.2 times of:
  All C(H) groups, All C(H,H) groups
 At 1.5 times of:
  All N(H,H,H) groups, All O(H,H) groups
2. Restrained distances
 O3-H3A = O3-H3B
 0.85 with sigma of 0.02
 O4-H4A = O4-H4B
 0.85 with sigma of 0.02
 H3A-H3B
 1.34 with sigma of 0.04
 H4A-H4B
 1.34 with sigma of 0.04
3.a Ternary CH refined with riding coordinates:
 C2(H2)
3.b Secondary CH2 refined with riding coordinates:
 C1(H1D,H1E)
3.c Idealised Me refined as rotating group:
 N1(H1A,H1B,H1C)
;
_olex2_submission_special_instructions 'No special instructions were received'
_oxdiff_exptl_absorpt_empirical_details
;
Empirical correction (ABSPACK) includes:
- Absorption correction using spherical harmonics
- Frame scaling
;
_oxdiff_exptl_absorpt_empirical_full_max 1.821
_oxdiff_exptl_absorpt_empirical_full_min 0.744

loop_
_space_group_symop_operation_xyz
'x, y, z'
'-x+1/2, -y, z+1/2'
'-x, y+1/2, -z+1/2'
'x+1/2, -y+1/2, -z'

loop_
_atom_site_label
_atom_site_type_symbol
_atom_site_fract_x
_atom_site_fract_y
_atom_site_fract_z
_atom_site_U_iso_or_equiv
_atom_site_adp_type
_atom_site_occupancy
_atom_site_site_symmetry_order
_atom_site_calc_flag
_atom_site_refinement_flags_posn
_atom_site_refinement_flags_adp
_atom_site_refinement_flags_occupancy
_atom_site_disorder_assembly
_atom_site_disorder_group
Te1 Te 0.09968(5) 0.33384(3) 0.32956(2) 0.00803(8) Uani 1 1 d . . . . .
Br1 Br 0.00251(8) 0.47536(5) 0.21662(2) 0.01297(10) Uani 1 1 d . . . . .
Br2 Br 0.48810(8) 0.24647(5) 0.27456(2) 0.01375(11) Uani 1 1 d . . . . .
Br3 Br 0.22004(8) 0.21313(5) 0.44321(2) 0.01527(12) Uani 1 1 d . . . . .
O1 O -0.1622(5) 0.4405(4) 0.38374(16) 0.0129(7) Uani 1 1 d . . . . .
O3 O 0.5097(6) 0.9346(4) 0.37682(16) 0.0180(7) Uani 1 1 d D . . . .
H3A H 0.453(10) 1.014(4) 0.378(3) 0.027 Uiso 1 1 d D U . . .
H3B H 0.553(9) 0.926(6) 0.3373(15) 0.027 Uiso 1 1 d D U . . .
O4 O 0.8619(6) 0.9321(4) 0.46670(16) 0.0152(7) Uani 1 1 d D . . . .
H4A H 0.916(9) 1.014(4) 0.468(3) 0.023 Uiso 1 1 d D U . . .
H4B H 0.762(8) 0.939(6) 0.437(2) 0.023 Uiso 1 1 d D U . . .
N1 N 0.2001(7) 0.7309(4) 0.42539(18) 0.0107(8) Uani 1 1 d . . . . .
H1A H 0.260677 0.686915 0.460189 0.016 Uiso 1 1 calc R U . . .
H1B H 0.088258 0.786680 0.439176 0.016 Uiso 1 1 calc R U . . .
H1C H 0.307181 0.781491 0.405268 0.016 Uiso 1 1 calc R U . . .
O2 O -0.2238(6) 0.6264(4) 0.44785(18) 0.0218(8) Uani 1 1 d . . . . .
C1 C 0.2846(7) 0.5171(5) 0.3597(2) 0.0103(9) Uani 1 1 d . . . . .
H1D H 0.380530 0.496653 0.397825 0.012 Uiso 1 1 calc R U . . .
H1E H 0.380479 0.550315 0.323670 0.012 Uiso 1 1 calc R U . . .
C3 C -0.1091(8) 0.5617(5) 0.4077(2) 0.0121(9) Uani 1 1 d . . . . .
C2 C 0.1066(8) 0.6262(5) 0.3777(2) 0.0098(8) Uani 1 1 d . . . . .
H2 H 0.063228 0.675408 0.336810 0.012 Uiso 1 1 calc R U . . .

loop_
_atom_site_aniso_label
_atom_site_aniso_U_11
_atom_site_aniso_U_22
_atom_site_aniso_U_33
_atom_site_aniso_U_23
_atom_site_aniso_U_13
_atom_site_aniso_U_12
Te1 0.00878(13) 0.00666(14) 0.00866(12) -0.00153(10) 0.00121(9) -0.00098(12)
Br1 0.0141(2) 0.0128(2) 0.0120(2) 0.00152(16) -0.00230(16) 0.0005(2)
Br2 0.0122(2) 0.0130(2) 0.0161(2) -0.00305(16) 0.00408(16) 0.0015(2)
Br3 0.0196(2) 0.0153(3) 0.0110(2) 0.00313(18) -0.00063(15) -0.0014(2)
O1 0.0082(16) 0.0123(19) 0.0183(16) -0.0064(13) 0.0035(11) -0.0011(13)
O3 0.0187(17) 0.020(2) 0.0154(16) 0.0054(14) 0.0011(13) 0.0024(17)
O4 0.019(2) 0.0120(19) 0.0150(16) -0.0018(13) -0.0045(12) 0.0005(15)
N1 0.0113(18) 0.009(2) 0.0117(17) -0.0034(14) 0.0005(14) -0.0025(17)
O2 0.0174(18) 0.021(2) 0.0268(19) -0.0133(15) 0.0121(14) -0.0045(16)
C1 0.009(2) 0.012(2) 0.0093(19) -0.0002(17) 0.0008(15) -0.003(2)
C3 0.011(2) 0.012(2) 0.013(2) -0.0027(17) 0.0007(16) 0.000(2)
C2 0.0111(19) 0.008(2) 0.0108(19) -0.0045(15) -0.0003(16) -0.0044(19)

loop_
_atom_type_symbol
_atom_type_description
_atom_type_scat_dispersion_real
_atom_type_scat_dispersion_imag
_atom_type_scat_source
C C 0.0033 0.0016 'International Tables Vol C Tables 4.2.6.8 and 6.1.1.4'
H H 0.0000 0.0000 'International Tables Vol C Tables 4.2.6.8 and 6.1.1.4'
Br Br -0.2901 2.4595 'International Tables Vol C Tables 4.2.6.8 and 6.1.1.4'
N N 0.0061 0.0033 'International Tables Vol C Tables 4.2.6.8 and 6.1.1.4'
O O 0.0106 0.0060 'International Tables Vol C Tables 4.2.6.8 and 6.1.1.4'
Te Te -0.5308 1.6751 'International Tables Vol C Tables 4.2.6.8 and 6.1.1.4'

loop_
_geom_angle_atom_site_label_1
_geom_angle_atom_site_label_2
_geom_angle_atom_site_label_3
_geom_angle
_geom_angle_site_symmetry_1
_geom_angle_site_symmetry_3
_geom_angle_publ_flag
Br2 Te1 Br1 89.391(16) . . ?
Br3 Te1 Br1 174.94(2) . . ?
Br3 Te1 Br2 89.592(17) . . ?
O1 Te1 Br1 92.09(9) . . ?
O1 Te1 Br2 166.62(9) . . ?
O1 Te1 Br3 87.77(9) . . ?
O1 Te1 C1 80.12(15) . . ?
C1 Te1 Br1 86.16(12) . . ?
C1 Te1 Br2 86.72(12) . . ?
C1 Te1 Br3 88.83(12) . . ?
C3 O1 Te1 116.4(3) . . ?
H3A O3 H3B 104(4) . . ?
H4A O4 H4B 102(4) . . ?
H1A N1 H1B 109.5 . . ?
H1A N1 H1C 109.5 . . ?
H1B N1 H1C 109.5 . . ?
C2 N1 H1A 109.5 . . ?
C2 N1 H1B 109.5 . . ?
C2 N1 H1C 109.5 . . ?
Te1 C1 H1D 110.4 . . ?
Te1 C1 H1E 110.4 . . ?
H1D C1 H1E 108.6 . . ?
C2 C1 Te1 106.4(3) . . ?
C2 C1 H1D 110.4 . . ?
C2 C1 H1E 110.4 . . ?
O1 C3 C2 114.4(4) . . ?
O2 C3 O1 124.7(5) . . ?
O2 C3 C2 120.7(4) . . ?
N1 C2 C1 111.3(4) . . ?
N1 C2 C3 108.7(3) . . ?
N1 C2 H2 108.1 . . ?
C1 C2 C3 112.5(4) . . ?
C1 C2 H2 108.1 . . ?
C3 C2 H2 108.1 . . ?

loop_
_geom_bond_atom_site_label_1
_geom_bond_atom_site_label_2
_geom_bond_distance
_geom_bond_site_symmetry_2
_geom_bond_publ_flag
Te1 Br1 2.7037(5) . ?
Te1 Br2 2.6650(5) . ?
Te1 Br3 2.6545(5) . ?
Te1 O1 2.141(3) . ?
Te1 C1 2.150(5) . ?
O1 C3 1.295(6) . ?
O3 H3A 0.83(2) . ?
O3 H3B 0.84(2) . ?
O4 H4A 0.84(2) . ?
O4 H4B 0.84(2) . ?
N1 H1A 0.8900 . ?
N1 H1B 0.8900 . ?
N1 H1C 0.8900 . ?
N1 C2 1.492(5) . ?
O2 C3 1.219(6) . ?
C1 H1D 0.9700 . ?
C1 H1E 0.9700 . ?
C1 C2 1.520(7) . ?
C3 C2 1.531(7) . ?
C2 H2 0.9800 . ?

loop_
_geom_torsion_atom_site_label_1
_geom_torsion_atom_site_label_2
_geom_torsion_atom_site_label_3
_geom_torsion_atom_site_label_4
_geom_torsion
_geom_torsion_site_symmetry_1
_geom_torsion_site_symmetry_2
_geom_torsion_site_symmetry_3
_geom_torsion_site_symmetry_4
_geom_torsion_publ_flag
Te1 O1 C3 O2 -168.2(4) . . . . ?
Te1 O1 C3 C2 16.0(5) . . . . ?
Te1 C1 C2 N1 155.4(3) . . . . ?
Te1 C1 C2 C3 33.1(4) . . . . ?
O1 C3 C2 N1 -157.6(4) . . . . ?
O1 C3 C2 C1 -33.9(5) . . . . ?
O2 C3 C2 N1 26.5(6) . . . . ?
O2 C3 C2 C1 150.2(4) . . . . ?
